data_7706166
loop_
_publ_author_name
'Zhang, Wenyao'
'Jin, Wenqi'
'Yang, Zhihua'
'Pan, Shilie'

_publ_section_title
;
 K<sub>4</sub>(PO<sub>2</sub>F<sub>2</sub>)<sub>2</sub>(S<sub>2</sub>O<sub>7</sub>):
 first fluorooxophosphorsulfate with mixed-anion
 [S<sub>2</sub>O<sub>7</sub>]<sup>2-</sup> and
 [PO<sub>2</sub>F<sub>2</sub>]<sup>-</sup> groups.
;
_journal_issue 48
_journal_name_full 'Dalton transactions (Cambridge, England : 2003)'
_journal_page_first 17658
_journal_page_last 17664
_journal_paper_doi 10.1039/d0dt03307c
_journal_volume 49
_journal_year 2020
_chemical_formula_sum 'F4 K4 O11 P2 S2'
_chemical_formula_weight 534.46
_space_group_crystal_system monoclinic
_space_group_IT_number 15
_space_group_name_Hall '-C 2yc'
_space_group_name_H-M_alt 'C 1 2/c 1'
_audit_creation_method SHELXL-2016/6
_audit_update_record
;
2020-09-22 deposited with the CCDC.	2020-11-03 downloaded from the CCDC.
;
_cell_angle_alpha 90
_cell_angle_beta 130.0700(10)
_cell_angle_gamma 90
_cell_formula_units_Z 4
_cell_length_a 13.0000(10)
_cell_length_b 7.5430(10)
_cell_length_c 19.01000(10)
_cell_measurement_reflns_used 576
_cell_measurement_temperature 296(2)
_cell_measurement_theta_max 23.45
_cell_measurement_theta_min 3.14
_cell_volume 1426.5(2)
_computing_cell_refinement 'Bruker SAINT'
_computing_data_collection 'Bruker APEX2'
_computing_data_reduction 'Bruker SAINT'
_computing_molecular_graphics 'Bruker SHELXTL'
_computing_publication_material 'Bruker SHELXTL'
_computing_structure_refinement 'SHELXL-2016/6 (Sheldrick, 2016)'
_computing_structure_solution 'SHELXS-97 (Sheldrick 2008)'
_diffrn_ambient_temperature 296(2)
_diffrn_measured_fraction_theta_full 0.997
_diffrn_measured_fraction_theta_max 0.984
_diffrn_measurement_device_type 'Bruker APEX-II CCD'
_diffrn_measurement_method '\f and \w scans'
_diffrn_radiation_type MoK\a
_diffrn_radiation_wavelength 0.71073
_diffrn_reflns_av_R_equivalents 0.0595
_diffrn_reflns_av_unetI/netI 0.0753
_diffrn_reflns_Laue_measured_fraction_full 0.997
_diffrn_reflns_Laue_measured_fraction_max 0.984
_diffrn_reflns_limit_h_max 16
_diffrn_reflns_limit_h_min -15
_diffrn_reflns_limit_k_max 5
_diffrn_reflns_limit_k_min -9
_diffrn_reflns_limit_l_max 24
_diffrn_reflns_limit_l_min -24
_diffrn_reflns_number 4136
_diffrn_reflns_point_group_measured_fraction_full 0.997
_diffrn_reflns_point_group_measured_fraction_max 0.984
_diffrn_reflns_theta_full 25.242
_diffrn_reflns_theta_max 27.256
_diffrn_reflns_theta_min 2.800
_exptl_absorpt_coefficient_mu 1.864
_exptl_absorpt_correction_type multi-scan
_exptl_absorpt_process_details sadabs
_exptl_crystal_colour colorless
_exptl_crystal_density_diffrn 2.489
_exptl_crystal_description block
_exptl_crystal_F_000 1048
_exptl_crystal_size_max 0.12
_exptl_crystal_size_mid 0.10
_exptl_crystal_size_min 0.06
_exptl_transmission_factor_max 0.7456
_exptl_transmission_factor_min 0.5987
_refine_diff_density_max 0.527
_refine_diff_density_min -0.604
_refine_diff_density_rms 0.124
_refine_ls_extinction_coef 0.0035(2)
_refine_ls_extinction_expression Fc^*^=kFc[1+0.001xFc^2^\l^3^/sin(2\q)]^-1/4^
_refine_ls_extinction_method 'SHELXL-2016/6 (Sheldrick 2016)'
_refine_ls_goodness_of_fit_ref 1.125
_refine_ls_hydrogen_treatment undef
_refine_ls_matrix_type full
_refine_ls_number_parameters 106
_refine_ls_number_reflns 1584
_refine_ls_number_restraints 0
_refine_ls_restrained_S_all 1.125
_refine_ls_R_factor_all 0.0784
_refine_ls_R_factor_gt 0.0471
_refine_ls_shift/su_max 0.000
_refine_ls_shift/su_mean 0.000
_refine_ls_structure_factor_coef Fsqd
_refine_ls_weighting_details 'w=1/[\s^2^(Fo^2^)] where P=(Fo^2^+2Fc^2^)/3'
_refine_ls_weighting_scheme calc
_refine_ls_wR_factor_gt 0.0732
_refine_ls_wR_factor_ref 0.0812
_reflns_Friedel_coverage 0.000
_reflns_number_gt 1027
_reflns_number_total 1584
_reflns_threshold_expression 'I > 2\s(I)'
_cod_data_source_file d0dt03307c2.cif
_cod_data_source_block 2
_cod_original_sg_symbol_H-M 'C 2/c'
_cod_database_code 7706166
_shelx_shelxl_version_number 2016/6
_shelx_space_group_comment
; 
The symmetry employed for this shelxl refinement is uniquely defined 
by the following loop, which should always be used as a source of 
symmetry information in preference to the above space-group names. 
They are only intended as comments. 
;

loop_
_space_group_symop_operation_xyz
'x, y, z'
'-x, y, -z+1/2'
'x+1/2, y+1/2, z'
'-x+1/2, y+1/2, -z+1/2'
'-x, -y, -z'
'x, -y, z-1/2'
'-x+1/2, -y+1/2, -z'
'x+1/2, -y+1/2, z-1/2'

loop_
_atom_site_label
_atom_site_type_symbol
_atom_site_fract_x
_atom_site_fract_y
_atom_site_fract_z
_atom_site_U_iso_or_equiv
_atom_site_adp_type
_atom_site_occupancy
_atom_site_site_symmetry_order
_atom_site_calc_flag
_atom_site_refinement_flags_posn
_atom_site_refinement_flags_adp
_atom_site_refinement_flags_occupancy
_atom_site_disorder_assembly
_atom_site_disorder_group
K1 K 0.29820(9) 0.33627(13) 0.18723(6) 0.0367(3) Uani 1 1 d . . . . .
K2 K 0.41297(9) 0.62899(13) 0.04110(7) 0.0345(3) Uani 1 1 d . . . . .
S1 S 0.14140(11) 0.30207(14) 0.29434(7) 0.0281(3) Uani 1 1 d . . . . .
P1 P 0.44649(11) 0.18274(15) 0.06948(7) 0.0261(3) Uani 1 1 d . . . . .
O1 O 0.4222(3) 0.2691(4) -0.00763(18) 0.0360(8) Uani 1 1 d . . . . .
O2 O 0.4598(3) 0.2866(4) 0.13868(19) 0.0374(8) Uani 1 1 d . . . . .
O3 O 0.2284(3) 0.4602(4) 0.3249(2) 0.0413(8) Uani 1 1 d . . . . .
O4 O 0.1241(3) 0.2067(4) 0.22121(19) 0.0412(8) Uani 1 1 d . . . . .
O5 O 0.1807(3) 0.1957(4) 0.37166(19) 0.0438(9) Uani 1 1 d . . . . .
O6 O 0.000000 0.4000(5) 0.250000 0.0275(10) Uani 1 2 d S T P . .
F1 F 0.3438(3) 0.0366(4) 0.03507(18) 0.0604(9) Uani 1 1 d . . . . .
F2 F 0.5724(3) 0.0658(4) 0.11734(19) 0.0624(9) Uani 1 1 d . . . . .

loop_
_atom_site_aniso_label
_atom_site_aniso_U_11
_atom_site_aniso_U_22
_atom_site_aniso_U_33
_atom_site_aniso_U_23
_atom_site_aniso_U_13
_atom_site_aniso_U_12
K1 0.0287(5) 0.0503(7) 0.0278(6) 0.0011(5) 0.0166(5) -0.0013(5)
K2 0.0391(6) 0.0397(6) 0.0344(6) -0.0019(5) 0.0281(5) -0.0019(5)
S1 0.0311(6) 0.0303(6) 0.0265(6) 0.0009(5) 0.0203(5) -0.0006(5)
P1 0.0266(6) 0.0287(6) 0.0232(6) 0.0006(5) 0.0161(5) -0.0004(5)
O1 0.0413(19) 0.0448(19) 0.0261(16) 0.0064(14) 0.0236(16) -0.0004(15)
O2 0.0467(19) 0.0396(18) 0.0323(17) -0.0041(15) 0.0283(16) -0.0022(16)
O3 0.0323(17) 0.0383(18) 0.047(2) -0.0097(16) 0.0226(16) -0.0217(15)
O4 0.0405(18) 0.056(2) 0.0288(17) -0.0132(16) 0.0231(15) 0.0042(16)
O5 0.0469(19) 0.056(2) 0.0404(19) 0.0279(17) 0.0336(17) 0.0185(17)
O6 0.025(2) 0.028(2) 0.030(2) 0.000 0.0176(19) 0.000
F1 0.0664(19) 0.0591(19) 0.0576(19) -0.0223(16) 0.0409(16) -0.0386(16)
F2 0.0542(18) 0.072(2) 0.060(2) 0.0216(17) 0.0365(16) 0.0318(16)

loop_
_atom_type_symbol
_atom_type_description
_atom_type_scat_dispersion_real
_atom_type_scat_dispersion_imag
_atom_type_scat_source
F F 0.0171 0.0103 'International Tables Vol C Tables 4.2.6.8 and 6.1.1.4'
K K 0.2009 0.2494 'International Tables Vol C Tables 4.2.6.8 and 6.1.1.4'
O O 0.0106 0.0060 'International Tables Vol C Tables 4.2.6.8 and 6.1.1.4'
P P 0.1023 0.0942 'International Tables Vol C Tables 4.2.6.8 and 6.1.1.4'
S S 0.1246 0.1234 'International Tables Vol C Tables 4.2.6.8 and 6.1.1.4'

loop_
_geom_angle_atom_site_label_1
_geom_angle_atom_site_label_2
_geom_angle_atom_site_label_3
_geom_angle
_geom_angle_site_symmetry_1
_geom_angle_site_symmetry_3
_geom_angle_publ_flag
O2 K1 O2 81.91(9) 2_655 . ?
O2 K1 O1 154.64(9) 2_655 7 ?
O2 K1 O1 87.50(8) . 7 ?
O2 K1 O3 86.98(8) 2_655 4_545 ?
O2 K1 O3 85.29(9) . 4_545 ?
O1 K1 O3 69.16(8) 7 4_545 ?
O2 K1 F2 132.08(9) 2_655 3_455 ?
O2 K1 F2 132.94(9) . 3_455 ?
O1 K1 F2 70.84(8) 7 3_455 ?
O3 K1 F2 121.65(9) 4_545 3_455 ?
O2 K1 O4 97.96(8) 2_655 . ?
O2 K1 O4 152.29(9) . . ?
O1 K1 O4 80.99(8) 7 . ?
O3 K1 O4 67.08(8) 4_545 . ?
F2 K1 O4 66.19(8) 3_455 . ?
O2 K1 O5 105.18(8) 2_655 4 ?
O2 K1 O5 74.44(8) . 4 ?
O1 K1 O5 93.94(8) 7 4 ?
O3 K1 O5 154.32(9) 4_545 4 ?
F2 K1 O5 66.35(8) 3_455 4 ?
O4 K1 O5 131.17(8) . 4 ?
O2 K1 O4 74.95(8) 2_655 4 ?
O2 K1 O4 105.22(8) . 4 ?
O1 K1 O4 130.27(8) 7 4 ?
O3 K1 O4 157.29(8) 4_545 4 ?
F2 K1 O4 65.50(8) 3_455 4 ?
O4 K1 O4 101.43(6) . 4 ?
O5 K1 O4 47.33(7) 4 4 ?
O2 K1 O3 77.14(8) 2_655 . ?
O2 K1 O3 156.04(8) . . ?
O1 K1 O3 116.32(8) 7 . ?
O3 K1 O3 104.90(7) 4_545 . ?
F2 K1 O3 59.66(7) 3_455 . ?
O4 K1 O3 44.59(7) . . ?
O5 K1 O3 99.88(7) 4 . ?
O4 K1 O3 58.16(7) 4 . ?
O2 K1 S1 90.40(7) 2_655 4 ?
O2 K1 S1 89.99(6) . 4 ?
O1 K1 S1 112.68(7) 7 4 ?
O3 K1 S1 174.88(7) 4_545 4 ?
F2 K1 S1 63.23(6) 3_455 4 ?
O4 K1 S1 117.70(6) . 4 ?
O5 K1 S1 23.55(5) 4 4 ?
O4 K1 S1 23.78(5) 4 4 ?
O3 K1 S1 78.75(5) . 4 ?
O2 K1 S1 86.40(6) 2_655 . ?
O2 K1 S1 164.49(7) . . ?
O1 K1 S1 99.01(6) 7 . ?
O3 K1 S1 83.94(6) 4_545 . ?
F2 K1 S1 62.54(6) 3_455 . ?
O4 K1 S1 21.15(6) . . ?
O5 K1 S1 118.76(6) 4 . ?
O4 K1 S1 81.35(6) 4 . ?
O3 K1 S1 23.57(5) . . ?
S1 K1 S1 100.30(3) 4 . ?
O2 K1 P1 156.56(7) 2_655 7 ?
O2 K1 P1 75.76(6) . 7 ?
O1 K1 P1 19.62(6) 7 7 ?
O3 K1 P1 84.20(7) 4_545 7 ?
F2 K1 P1 70.37(6) 3_455 7 ?
O4 K1 P1 98.51(6) . 7 ?
O5 K1 P1 75.75(6) 4 7 ?
O4 K1 P1 117.64(6) 4 7 ?
O3 K1 P1 126.15(5) . 7 ?
S1 K1 P1 96.58(3) 4 7 ?
S1 K1 P1 114.09(3) . 7 ?
O5 K2 O1 147.21(9) 4 5_665 ?
O5 K2 O4 70.91(9) 4 3 ?
O1 K2 O4 85.71(9) 5_665 3 ?
O5 K2 O1 120.43(9) 4 . ?
O1 K2 O1 89.36(8) 5_665 . ?
O4 K2 O1 112.71(9) 3 . ?
O5 K2 F1 63.64(8) 4 7 ?
O1 K2 F1 145.77(9) 5_665 7 ?
O4 K2 F1 127.99(9) 3 7 ?
O1 K2 F1 73.19(8) . 7 ?
O5 K2 O5 92.19(9) 4 6_565 ?
O1 K2 O5 91.43(8) 5_665 6_565 ?
O4 K2 O5 140.00(9) 3 6_565 ?
O1 K2 O5 107.13(8) . 6_565 ?
F1 K2 O5 67.16(8) 7 6_565 ?
O5 K2 O2 76.70(9) 4 . ?
O1 K2 O2 120.82(8) 5_665 . ?
O4 K2 O2 76.73(9) 3 . ?
O1 K2 O2 50.07(8) . . ?
F1 K2 O2 69.63(8) 7 . ?
O5 K2 O2 135.78(8) 6_565 . ?
O5 K2 F1 66.93(8) 4 1_565 ?
O1 K2 F1 88.02(8) 5_665 1_565 ?
O4 K2 F1 82.58(8) 3 1_565 ?
O1 K2 F1 164.24(8) . 1_565 ?
F1 K2 F1 100.87(7) 7 1_565 ?
O5 K2 F1 57.43(7) 6_565 1_565 ?
O2 K2 F1 142.41(8) . 1_565 ?
O5 K2 O3 124.73(8) 4 6_565 ?
O1 K2 O3 79.18(8) 5_665 6_565 ?
O4 K2 O3 164.23(8) 3 6_565 ?
O1 K2 O3 63.05(7) . 6_565 ?
F1 K2 O3 66.71(7) 7 6_565 ?
O5 K2 O3 45.89(7) 6_565 6_565 ?
O2 K2 O3 107.23(8) . 6_565 ?
F1 K2 O3 101.20(7) 1_565 6_565 ?
O5 K2 P1 98.75(7) 4 . ?
O1 K2 P1 106.18(7) 5_665 . ?
O4 K2 P1 95.21(7) 3 . ?
O1 K2 P1 24.93(5) . . ?
F1 K2 P1 69.16(6) 7 . ?
O5 K2 P1 123.65(7) 6_565 . ?
O2 K2 P1 25.14(5) . . ?
F1 K2 P1 165.48(6) 1_565 . ?
O3 K2 P1 84.82(6) 6_565 . ?
O5 K2 S1 108.71(7) 4 6_565 ?
O1 K2 S1 85.12(6) 5_665 6_565 ?
O4 K2 S1 159.18(7) 3 6_565 ?
O1 K2 S1 85.85(6) . 6_565 ?
F1 K2 S1 64.87(6) 7 6_565 ?
O5 K2 S1 22.13(5) 6_565 6_565 ?
O2 K2 S1 123.91(6) . 6_565 ?
F1 K2 S1 78.45(5) 1_565 6_565 ?
O3 K2 S1 23.75(5) 6_565 6_565 ?
P1 K2 S1 105.29(3) . 6_565 ?
O5 K2 P1 147.30(8) 4 5_665 ?
O1 K2 P1 16.02(6) 5_665 5_665 ?
O4 K2 P1 99.10(7) 3 5_665 ?
O1 K2 P1 92.25(6) . 5_665 ?
F1 K2 P1 132.86(6) 7 5_665 ?
O5 K2 P1 75.52(6) 6_565 5_665 ?
O2 K2 P1 132.68(6) . 5_665 ?
F1 K2 P1 81.13(5) 1_565 5_665 ?
O3 K2 P1 66.75(6) 6_565 5_665 ?
P1 K2 P1 113.37(3) . 5_665 ?
S1 K2 P1 69.64(3) 6_565 5_665 ?
O4 S1 O5 115.75(19) . . ?
O4 S1 O3 112.62(18) . . ?
O5 S1 O3 111.48(18) . . ?
O4 S1 O6 107.65(13) . . ?
O5 S1 O6 108.66(14) . . ?
O3 S1 O6 99.22(16) . . ?
O4 S1 K1 59.58(13) . 4_545 ?
O5 S1 K1 56.19(13) . 4_545 ?
O3 S1 K1 133.68(12) . 4_545 ?
O6 S1 K1 127.06(12) . 4_545 ?
O4 S1 K2 136.53(12) . 6_566 ?
O5 S1 K2 50.18(13) . 6_566 ?
O3 S1 K2 61.30(12) . 6_566 ?
O6 S1 K2 115.82(7) . 6_566 ?
K1 S1 K2 92.54(3) 4_545 6_566 ?
O4 S1 K1 46.14(12) . . ?
O5 S1 K1 129.61(12) . . ?
O3 S1 K1 66.95(12) . . ?
O6 S1 K1 121.50(7) . . ?
K1 S1 K1 87.62(3) 4_545 . ?
K2 S1 K1 106.05(3) 6_566 . ?
O1 P1 O2 120.06(18) . . ?
O1 P1 F1 109.52(17) . . ?
O2 P1 F1 110.08(17) . . ?
O1 P1 F2 108.30(17) . . ?
O2 P1 F2 108.35(17) . . ?
F1 P1 F2 98.30(17) . . ?
O1 P1 K2 57.86(12) . . ?
O2 P1 K2 62.22(12) . . ?
F1 P1 K2 131.69(12) . . ?
F2 P1 K2 129.92(12) . . ?
O1 P1 K1 40.91(11) . 7 ?
O2 P1 K1 135.48(13) . 7 ?
F1 P1 K1 68.65(11) . 7 ?
F2 P1 K1 115.94(12) . 7 ?
K2 P1 K1 85.19(3) . 7 ?
O1 P1 K1 123.83(12) . 2_655 ?
O2 P1 K1 38.21(11) . 2_655 ?
F1 P1 K1 126.34(11) . 2_655 ?
F2 P1 K1 71.74(11) . 2_655 ?
K2 P1 K1 79.07(3) . 2_655 ?
K1 P1 K1 163.44(3) 7 2_655 ?
O1 P1 K2 31.26(11) . 5_665 ?
O2 P1 K2 118.61(12) . 5_665 ?
F1 P1 K2 129.05(11) . 5_665 ?
F2 P1 K2 80.55(11) . 5_665 ?
K2 P1 K2 66.63(3) . 5_665 ?
K1 P1 K2 66.67(3) 7 5_665 ?
K1 P1 K2 101.92(3) 2_655 5_665 ?
P1 O1 K2 132.72(16) . 5_665 ?
P1 O1 K1 119.47(15) . 7 ?
K2 O1 K1 97.86(9) 5_665 7 ?
P1 O1 K2 97.21(14) . . ?
K2 O1 K2 90.64(8) 5_665 . ?
K1 O1 K2 115.72(9) 7 . ?
P1 O2 K1 122.88(15) . 2_655 ?
P1 O2 K1 134.08(16) . . ?
K1 O2 K1 95.99(9) 2_655 . ?
P1 O2 K2 92.64(13) . . ?
K1 O2 K2 104.22(9) 2_655 . ?
K1 O2 K2 101.02(9) . . ?
S1 O3 K1 138.43(16) . 4 ?
S1 O3 K2 94.95(14) . 6_566 ?
K1 O3 K2 105.25(9) 4 6_566 ?
S1 O3 K1 89.47(13) . . ?
K1 O3 K1 106.81(9) 4 . ?
K2 O3 K1 125.03(9) 6_566 . ?
S1 O4 K2 135.85(16) . 3_445 ?
S1 O4 K1 112.70(15) . . ?
K2 O4 K1 95.26(9) 3_445 . ?
S1 O4 K1 96.64(14) . 4_545 ?
K2 O4 K1 102.20(9) 3_445 4_545 ?
K1 O4 K1 114.28(9) . 4_545 ?
S1 O5 K2 137.16(16) . 4_545 ?
S1 O5 K2 107.69(16) . 6_566 ?
K2 O5 K2 87.81(9) 4_545 6_566 ?
S1 O5 K1 100.26(15) . 4_545 ?
K2 O5 K1 104.41(10) 4_545 4_545 ?
K2 O5 K1 122.30(9) 6_566 4_545 ?
S1 O6 S1 125.9(2) . 2 ?
P1 F1 K2 158.41(17) . 7 ?
P1 F1 K2 122.43(15) . 1_545 ?
K2 F1 K2 79.13(7) 7 1_545 ?
P1 F2 K1 173.67(17) . 3_545 ?

loop_
_geom_bond_atom_site_label_1
_geom_bond_atom_site_label_2
_geom_bond_distance
_geom_bond_site_symmetry_2
_geom_bond_publ_flag
K1 O2 2.754(3) 2_655 ?
K1 O2 2.810(3) . ?
K1 O1 2.811(3) 7 ?
K1 O3 2.849(3) 4_545 ?
K1 F2 2.892(3) 3_455 ?
K1 O4 2.894(3) . ?
K1 O5 3.013(3) 4 ?
K1 O4 3.097(3) 4 ?
K1 O3 3.408(3) . ?
K1 S1 3.5679(15) 4 ?
K1 S1 3.7029(14) . ?
K1 P1 3.7375(14) 7 ?
K2 O5 2.661(3) 4 ?
K2 O1 2.710(3) 5_665 ?
K2 O4 2.739(3) 3 ?
K2 O1 2.895(3) . ?
K2 F1 2.929(3) 7 ?
K2 O5 2.953(3) 6_565 ?
K2 O2 3.004(3) . ?
K2 F1 3.185(3) 1_565 ?
K2 O3 3.225(3) 6_565 ?
K2 P1 3.3924(15) . ?
K2 S1 3.6631(14) 6_565 ?
K2 P1 3.8366(15) 5_665 ?
S1 O4 1.449(3) . ?
S1 O5 1.449(3) . ?
S1 O3 1.481(3) . ?
S1 O6 1.6250(19) . ?
P1 O1 1.441(3) . ?
P1 O2 1.443(3) . ?
P1 F1 1.517(3) . ?
P1 F2 1.538(3) . ?

loop_
_geom_torsion_atom_site_label_1
_geom_torsion_atom_site_label_2
_geom_torsion_atom_site_label_3
_geom_torsion_atom_site_label_4
_geom_torsion
_geom_torsion_site_symmetry_1
_geom_torsion_site_symmetry_2
_geom_torsion_site_symmetry_3
_geom_torsion_site_symmetry_4
_geom_torsion_publ_flag
O2 P1 O1 K2 96.5(2) . . . 5_665 ?
F1 P1 O1 K2 -134.8(2) . . . 5_665 ?
F2 P1 O1 K2 -28.6(3) . . . 5_665 ?
K2 P1 O1 K2 97.6(2) . . . 5_665 ?
K1 P1 O1 K2 -137.4(3) 7 . . 5_665 ?
K1 P1 O1 K2 51.3(3) 2_655 . . 5_665 ?
O2 P1 O1 K1 -126.15(18) . . . 7 ?
F1 P1 O1 K1 2.6(2) . . . 7 ?
F2 P1 O1 K1 108.79(17) . . . 7 ?
K2 P1 O1 K1 -125.03(18) . . . 7 ?
K1 P1 O1 K1 -171.33(7) 2_655 . . 7 ?
K2 P1 O1 K1 137.4(3) 5_665 . . 7 ?
O2 P1 O1 K2 -1.13(19) . . . . ?
F1 P1 O1 K2 127.64(14) . . . . ?
F2 P1 O1 K2 -126.19(14) . . . . ?
K1 P1 O1 K2 125.03(18) 7 . . . ?
K1 P1 O1 K2 -46.30(14) 2_655 . . . ?
K2 P1 O1 K2 -97.6(2) 5_665 . . . ?
O1 P1 O2 K1 -107.7(2) . . . 2_655 ?
F1 P1 O2 K1 123.74(18) . . . 2_655 ?
F2 P1 O2 K1 17.3(2) . . . 2_655 ?
K2 P1 O2 K1 -108.82(17) . . . 2_655 ?
K1 P1 O2 K1 -156.69(8) 7 . . 2_655 ?
K2 P1 O2 K1 -71.78(18) 5_665 . . 2_655 ?
O1 P1 O2 K1 109.2(2) . . . . ?
F1 P1 O2 K1 -19.3(3) . . . . ?
F2 P1 O2 K1 -125.8(2) . . . . ?
K2 P1 O2 K1 108.1(2) . . . . ?
K1 P1 O2 K1 60.3(3) 7 . . . ?
K1 P1 O2 K1 -143.1(3) 2_655 . . . ?
K2 P1 O2 K1 145.16(15) 5_665 . . . ?
O1 P1 O2 K2 1.08(19) . . . . ?
F1 P1 O2 K2 -127.43(14) . . . . ?
F2 P1 O2 K2 126.11(13) . . . . ?
K1 P1 O2 K2 -47.87(17) 7 . . . ?
K1 P1 O2 K2 108.82(17) 2_655 . . . ?
K2 P1 O2 K2 37.04(12) 5_665 . . . ?
O4 S1 O3 K1 108.4(3) . . . 4 ?
O5 S1 O3 K1 -119.6(2) . . . 4 ?
O6 S1 O3 K1 -5.2(3) . . . 4 ?
K1 S1 O3 K1 177.23(12) 4_545 . . 4 ?
K2 S1 O3 K1 -119.7(3) 6_566 . . 4 ?
K1 S1 O3 K1 115.2(3) . . . 4 ?
O4 S1 O3 K2 -131.93(15) . . . 6_566 ?
O5 S1 O3 K2 0.12(17) . . . 6_566 ?
O6 S1 O3 K2 114.47(7) . . . 6_566 ?
K1 S1 O3 K2 -63.07(16) 4_545 . . 6_566 ?
K1 S1 O3 K2 -125.12(10) . . . 6_566 ?
O4 S1 O3 K1 -6.81(16) . . . . ?
O5 S1 O3 K1 125.25(14) . . . . ?
O6 S1 O3 K1 -120.41(6) . . . . ?
K1 S1 O3 K1 62.05(16) 4_545 . . . ?
K2 S1 O3 K1 125.12(10) 6_566 . . . ?
O5 S1 O4 K2 113.8(2) . . . 3_445 ?
O3 S1 O4 K2 -116.3(2) . . . 3_445 ?
O6 S1 O4 K2 -8.0(3) . . . 3_445 ?
K1 S1 O4 K2 115.2(3) 4_545 . . 3_445 ?
K2 S1 O4 K2 172.15(10) 6_566 . . 3_445 ?
K1 S1 O4 K2 -125.0(3) . . . 3_445 ?
O5 S1 O4 K1 -121.20(17) . . . . ?
O3 S1 O4 K1 8.7(2) . . . . ?
O6 S1 O4 K1 117.04(15) . . . . ?
K1 S1 O4 K1 -119.83(15) 4_545 . . . ?
K2 S1 O4 K1 -62.8(2) 6_566 . . . ?
O5 S1 O4 K1 -1.37(19) . . . 4_545 ?
O3 S1 O4 K1 128.53(15) . . . 4_545 ?
O6 S1 O4 K1 -123.13(13) . . . 4_545 ?
K2 S1 O4 K1 56.98(19) 6_566 . . 4_545 ?
K1 S1 O4 K1 119.83(15) . . . 4_545 ?
O4 S1 O5 K2 -123.1(3) . . . 4_545 ?
O3 S1 O5 K2 106.4(3) . . . 4_545 ?
O6 S1 O5 K2 -1.9(3) . . . 4_545 ?
K1 S1 O5 K2 -124.6(3) 4_545 . . 4_545 ?
K2 S1 O5 K2 106.6(3) 6_566 . . 4_545 ?
K1 S1 O5 K2 -176.31(14) . . . 4_545 ?
O4 S1 O5 K2 130.31(16) . . . 6_566 ?
O3 S1 O5 K2 -0.1(2) . . . 6_566 ?
O6 S1 O5 K2 -108.48(14) . . . 6_566 ?
K1 S1 O5 K2 128.88(15) 4_545 . . 6_566 ?
K1 S1 O5 K2 77.13(18) . . . 6_566 ?
O4 S1 O5 K1 1.42(19) . . . 4_545 ?
O3 S1 O5 K1 -129.02(15) . . . 4_545 ?
O6 S1 O5 K1 122.64(13) . . . 4_545 ?
K2 S1 O5 K1 -128.88(15) 6_566 . . 4_545 ?
K1 S1 O5 K1 -51.75(18) . . . 4_545 ?
O4 S1 O6 S1 64.99(14) . . . 2 ?
O5 S1 O6 S1 -61.07(15) . . . 2 ?
O3 S1 O6 S1 -177.58(13) . . . 2 ?
K1 S1 O6 S1 0.19(4) 4_545 . . 2 ?
K2 S1 O6 S1 -115.09(7) 6_566 . . 2 ?
K1 S1 O6 S1 113.86(8) . . . 2 ?
O1 P1 F1 K2 -81.0(4) . . . 7 ?
O2 P1 F1 K2 53.1(5) . . . 7 ?
F2 P1 F1 K2 166.2(4) . . . 7 ?
K2 P1 F1 K2 -17.1(5) . . . 7 ?
K1 P1 F1 K2 -79.1(4) 7 . . 7 ?
K1 P1 F1 K2 92.8(4) 2_655 . . 7 ?
K2 P1 F1 K2 -109.3(4) 5_665 . . 7 ?
O1 P1 F1 K2 102.04(18) . . . 1_545 ?
O2 P1 F1 K2 -123.89(17) . . . 1_545 ?
F2 P1 F1 K2 -10.81(18) . . . 1_545 ?
K2 P1 F1 K2 165.93(7) . . . 1_545 ?
K1 P1 F1 K2 103.88(14) 7 . . 1_545 ?
K1 P1 F1 K2 -84.21(16) 2_655 . . 1_545 ?
K2 P1 F1 K2 73.72(18) 5_665 . . 1_545 ?
